data_7000527
loop_
_publ_author_name
'Zheng, Yan-Zhen'
'Zhang, Yue-Biao'
'Tong, Ming-Liang'
'Xue, Wei'
'Chen, Xiao-Ming'

_publ_section_title
;
 Syntheses, structures and magnetic properties of a family of metal
 carboxylate polymers viain situ metal--ligand reactions of
 benzene-1,2,3-tricarboxylic acid
;
_journal_issue 8
_journal_name_full 'Dalton Transactions'
_journal_page_first 1396
_journal_paper_doi 10.1039/b815843f
_journal_year 2009
_chemical_formula_sum 'C20 H14 Co N2 O5'
_chemical_formula_weight 421.26
_chemical_name_systematic
;
?
;
_space_group_IT_number 2
_symmetry_cell_setting triclinic
_symmetry_space_group_name_Hall '-P 1'
_symmetry_space_group_name_H-M 'P -1'
_atom_sites_solution_hydrogens geom
_atom_sites_solution_primary direct
_atom_sites_solution_secondary difmap
_audit_creation_method SHELXL-97
_cell_angle_alpha 73.368(2)
_cell_angle_beta 84.736(2)
_cell_angle_gamma 71.367(2)
_cell_formula_units_Z 2
_cell_length_a 7.7668(11)
_cell_length_b 9.4601(13)
_cell_length_c 12.5416(17)
_cell_measurement_reflns_used 3370
_cell_measurement_temperature 293(2)
_cell_measurement_theta_max 26.00
_cell_measurement_theta_min 1.69
_cell_volume 836.7(2)
_computing_cell_refinement 'Bruker SMART'
_computing_data_collection 'Bruker SMART'
_computing_data_reduction 'Bruker SAINT'
_computing_molecular_graphics 'Bruker SHELXTL'
_computing_publication_material 'Bruker SHELXTL'
_computing_structure_refinement 'SHELXL-97 (Sheldrick, 1997)'
_computing_structure_solution 'SHELXS-97 (Sheldrick, 1990)'
_diffrn_ambient_temperature 293(2)
_diffrn_measured_fraction_theta_full 0.986
_diffrn_measured_fraction_theta_max 0.986
_diffrn_measurement_device_type 'CCD area detector'
_diffrn_measurement_method 'phi and omega scans'
_diffrn_radiation_monochromator graphite
_diffrn_radiation_source 'fine-focus sealed tube'
_diffrn_radiation_type MoK\a
_diffrn_radiation_wavelength 0.71073
_diffrn_reflns_av_R_equivalents 0.0161
_diffrn_reflns_av_sigmaI/netI 0.0281
_diffrn_reflns_limit_h_max 9
_diffrn_reflns_limit_h_min -9
_diffrn_reflns_limit_k_max 11
_diffrn_reflns_limit_k_min -10
_diffrn_reflns_limit_l_max 15
_diffrn_reflns_limit_l_min -15
_diffrn_reflns_number 6379
_diffrn_reflns_theta_full 26.00
_diffrn_reflns_theta_max 26.00
_diffrn_reflns_theta_min 1.69
_exptl_absorpt_coefficient_mu 1.064
_exptl_absorpt_correction_T_max 0.8671
_exptl_absorpt_correction_T_min 0.6518
_exptl_absorpt_correction_type multi-scan
_exptl_absorpt_process_details SADABS
_exptl_crystal_colour RED
_exptl_crystal_density_diffrn 1.672
_exptl_crystal_density_method 'not measured'
_exptl_crystal_description BLOCK
_exptl_crystal_F_000 430
_exptl_crystal_size_max 0.44
_exptl_crystal_size_mid 0.30
_exptl_crystal_size_min 0.14
_refine_diff_density_max 0.572
_refine_diff_density_min -0.659
_refine_diff_density_rms 0.074
_refine_ls_extinction_method none
_refine_ls_goodness_of_fit_ref 1.050
_refine_ls_hydrogen_treatment constr
_refine_ls_matrix_type full
_refine_ls_number_parameters 253
_refine_ls_number_reflns 3257
_refine_ls_number_restraints 0
_refine_ls_restrained_S_all 1.050
_refine_ls_R_factor_all 0.0452
_refine_ls_R_factor_gt 0.0404
_refine_ls_shift/su_max 0.001
_refine_ls_shift/su_mean 0.000
_refine_ls_structure_factor_coef Fsqd
_refine_ls_weighting_details 'calc w=1/[\s^2^(Fo^2^)+(0.0652P)^2^+0.6539P] where P=(Fo^2^+2Fc^2^)/3'
_refine_ls_weighting_scheme calc
_refine_ls_wR_factor_gt 0.1091
_refine_ls_wR_factor_ref 0.1117
_reflns_number_gt 2949
_reflns_number_total 3257
_reflns_threshold_expression >2sigma(I)
_cod_data_source_file b815843f.txt
_cod_data_source_block 9
_cod_depositor_comments
;
The following automatic conversions were performed:
'_symmetry_cell_setting' value 'Triclinic' changed to 'triclinic'
according to '/home/saulius/struct/CIF-dictionaries/cif_core.dic'
dictionary named 'cif_core.dic' version 2.4.1 from
2010-06-29.

'_exptl_absorpt_correction_type' value 'MULTI-SCAN' changed
to 'multi-scan' according to
'/home/saulius/struct/CIF-dictionaries/cif_core.dic' dictionary named
'cif_core.dic' version 2.4.1 from
2010-06-29.

'_refine_ls_hydrogen_treatment' value 'CONSTR' changed to
'constr' according to '/home/saulius/struct/CIF-dictionaries/cif_core.dic'
dictionary named 'cif_core.dic' version 2.4.1 from 2010-06-29.

Automatic conversion script
Id: cif_fix_enum 1527 2010-12-29 10:47:43Z saulius 
;
_cod_original_sg_symbol_H-M P-1
_cod_database_code 7000527

loop_
_symmetry_equiv_pos_as_xyz
'x, y, z'
'-x, -y, -z'

loop_
_atom_site_label
_atom_site_type_symbol
_atom_site_fract_x
_atom_site_fract_y
_atom_site_fract_z
_atom_site_U_iso_or_equiv
_atom_site_adp_type
_atom_site_occupancy
_atom_site_symmetry_multiplicity
_atom_site_calc_flag
_atom_site_refinement_flags
_atom_site_disorder_assembly
_atom_site_disorder_group
Co1 Co 0.03807(5) 0.08408(4) 0.80564(3) 0.02575(14) Uani 1 1 d . . .
O1 O 0.2852(3) -0.0127(2) 0.90764(17) 0.0336(5) Uani 1 1 d . . .
O2 O 0.2523(3) -0.1220(2) 0.78313(18) 0.0423(5) Uani 1 1 d . . .
O3 O 0.9111(3) -0.7491(2) 0.88334(16) 0.0343(5) Uani 1 1 d . . .
O4 O 0.6831(3) -0.6294(3) 0.76327(19) 0.0461(6) Uani 1 1 d . . .
N1 N 0.1511(3) 0.2252(3) 0.67399(19) 0.0297(5) Uani 1 1 d . . .
N2 N -0.1105(3) 0.0985(3) 0.66963(19) 0.0275(5) Uani 1 1 d . . .
O1W O -0.0861(3) -0.0688(2) 0.91657(16) 0.0349(5) Uani 1 1 d . . .
H1WA H -0.1637 -0.0363 0.9718 0.042 Uiso 1 1 calc R . .
H1WB H -0.0631 -0.1688 0.9103 0.042 Uiso 1 1 calc R . .
C1 C 0.7672(4) -0.6374(3) 0.8432(2) 0.0275(6) Uani 1 1 d . . .
C2 C 0.5047(4) -0.2567(3) 0.9060(2) 0.0263(6) Uani 1 1 d . . .
C3 C 0.5608(4) -0.3786(3) 0.8572(2) 0.0271(6) Uani 1 1 d . . .
H3A H 0.4997 -0.3734 0.7951 0.033 Uiso 1 1 calc R . .
C4 C 0.3396(4) -0.1233(3) 0.8628(2) 0.0294(6) Uani 1 1 d . . .
C5 C 0.7072(4) -0.5084(3) 0.9001(2) 0.0260(6) Uani 1 1 d . . .
C6 C -0.0620(4) 0.1809(3) 0.5715(2) 0.0270(6) Uani 1 1 d . . .
C7 C 0.0787(4) 0.2495(3) 0.5730(2) 0.0285(6) Uani 1 1 d . . .
C8 C 0.7951(4) -0.5148(3) 0.9938(2) 0.0324(6) Uani 1 1 d . . .
H8A H 0.8919 -0.6017 1.0243 0.039 Uiso 1 1 calc R . .
C9 C -0.1384(4) 0.1994(3) 0.4695(2) 0.0321(6) Uani 1 1 d . . .
C10 C 0.7403(4) -0.3929(4) 1.0422(3) 0.0367(7) Uani 1 1 d . . .
H10A H 0.8010 -0.3980 1.1045 0.044 Uiso 1 1 calc R . .
C11 C 0.2841(4) 0.2844(4) 0.6771(3) 0.0363(7) Uani 1 1 d . . .
H11A H 0.3360 0.2671 0.7454 0.044 Uiso 1 1 calc R . .
C12 C 0.5950(4) -0.2631(3) 0.9983(2) 0.0313(6) Uani 1 1 d . . .
H12A H 0.5586 -0.1811 1.0306 0.038 Uiso 1 1 calc R . .
C13 C 0.0558(5) 0.3495(4) 0.3715(3) 0.0428(8) Uani 1 1 d . . .
H13A H 0.0948 0.4050 0.3051 0.051 Uiso 1 1 calc R . .
C14 C -0.2370(4) 0.0326(4) 0.6700(3) 0.0347(6) Uani 1 1 d . . .
H14A H -0.2715 -0.0236 0.7376 0.042 Uiso 1 1 calc R . .
C15 C 0.1373(4) 0.3334(3) 0.4735(2) 0.0348(7) Uani 1 1 d . . .
C16 C -0.2727(4) 0.1269(4) 0.4728(3) 0.0389(7) Uani 1 1 d . . .
H16A H -0.3280 0.1355 0.4076 0.047 Uiso 1 1 calc R . .
C17 C -0.0762(5) 0.2863(4) 0.3688(2) 0.0405(7) Uani 1 1 d . . .
H17A H -0.1272 0.2993 0.3011 0.049 Uiso 1 1 calc R . .
C18 C -0.3207(4) 0.0439(4) 0.5731(3) 0.0396(7) Uani 1 1 d . . .
H18A H -0.4087 -0.0048 0.5765 0.048 Uiso 1 1 calc R . .
C19 C 0.3485(5) 0.3711(4) 0.5821(3) 0.0431(8) Uani 1 1 d . . .
H19A H 0.4403 0.4121 0.5877 0.052 Uiso 1 1 calc R . .
C20 C 0.2764(5) 0.3959(4) 0.4807(3) 0.0434(8) Uani 1 1 d . . .
H20A H 0.3188 0.4537 0.4168 0.052 Uiso 1 1 calc R . .

loop_
_atom_site_aniso_label
_atom_site_aniso_U_11
_atom_site_aniso_U_22
_atom_site_aniso_U_33
_atom_site_aniso_U_23
_atom_site_aniso_U_13
_atom_site_aniso_U_12
Co1 0.0289(2) 0.0223(2) 0.0227(2) -0.00715(14) -0.00150(14) -0.00204(15)
O1 0.0338(11) 0.0275(10) 0.0362(11) -0.0146(9) 0.0013(8) 0.0001(8)
O2 0.0446(12) 0.0351(12) 0.0380(12) -0.0158(9) -0.0121(10) 0.0087(10)
O3 0.0369(11) 0.0249(10) 0.0336(11) -0.0104(8) -0.0018(9) 0.0033(8)
O4 0.0546(14) 0.0386(12) 0.0403(12) -0.0208(10) -0.0122(11) 0.0043(10)
N1 0.0307(12) 0.0266(12) 0.0307(12) -0.0111(10) 0.0001(9) -0.0045(10)
N2 0.0289(12) 0.0234(11) 0.0273(11) -0.0079(9) 0.0011(9) -0.0037(9)
O1W 0.0484(13) 0.0294(11) 0.0283(10) -0.0107(8) 0.0051(9) -0.0128(9)
C1 0.0299(14) 0.0205(13) 0.0273(14) -0.0046(10) 0.0039(11) -0.0041(11)
C2 0.0254(13) 0.0234(13) 0.0281(13) -0.0071(10) 0.0050(10) -0.0061(11)
C3 0.0288(14) 0.0239(13) 0.0258(13) -0.0064(10) 0.0010(10) -0.0049(11)
C4 0.0311(14) 0.0262(14) 0.0260(13) -0.0059(11) 0.0038(11) -0.0045(11)
C5 0.0249(13) 0.0234(13) 0.0283(13) -0.0077(11) 0.0043(10) -0.0061(11)
C6 0.0301(14) 0.0211(13) 0.0253(13) -0.0072(10) -0.0014(11) -0.0008(10)
C7 0.0315(14) 0.0199(13) 0.0297(14) -0.0089(11) 0.0009(11) -0.0003(11)
C8 0.0262(14) 0.0268(14) 0.0410(16) -0.0111(12) -0.0036(12) -0.0011(11)
C9 0.0350(15) 0.0267(14) 0.0283(14) -0.0091(11) -0.0036(11) 0.0014(11)
C10 0.0320(15) 0.0378(16) 0.0424(17) -0.0192(14) -0.0087(13) -0.0037(12)
C11 0.0355(16) 0.0350(16) 0.0402(16) -0.0147(13) -0.0004(13) -0.0090(13)
C12 0.0307(15) 0.0271(14) 0.0387(16) -0.0171(12) 0.0012(12) -0.0057(11)
C13 0.053(2) 0.0386(18) 0.0264(15) -0.0030(13) 0.0067(13) -0.0073(15)
C14 0.0355(16) 0.0344(16) 0.0332(15) -0.0093(12) 0.0003(12) -0.0096(13)
C15 0.0385(16) 0.0246(14) 0.0347(15) -0.0068(12) 0.0059(12) -0.0033(12)
C16 0.0390(17) 0.0423(17) 0.0332(16) -0.0159(13) -0.0078(13) -0.0022(14)
C17 0.0518(19) 0.0371(17) 0.0240(14) -0.0057(12) -0.0040(13) -0.0034(14)
C18 0.0323(16) 0.0438(18) 0.0460(18) -0.0167(15) -0.0049(13) -0.0109(13)
C19 0.0390(18) 0.0377(17) 0.057(2) -0.0164(15) 0.0096(15) -0.0170(14)
C20 0.0476(19) 0.0351(17) 0.0444(18) -0.0076(14) 0.0124(15) -0.0146(15)

loop_
_atom_type_symbol
_atom_type_description
_atom_type_scat_dispersion_real
_atom_type_scat_dispersion_imag
_atom_type_scat_source
C C 0.0033 0.0016 'International Tables Vol C Tables 4.2.6.8 and 6.1.1.4'
H H 0.0000 0.0000 'International Tables Vol C Tables 4.2.6.8 and 6.1.1.4'
N N 0.0061 0.0033 'International Tables Vol C Tables 4.2.6.8 and 6.1.1.4'
O O 0.0106 0.0060 'International Tables Vol C Tables 4.2.6.8 and 6.1.1.4'
Co Co 0.3494 0.9721 'International Tables Vol C Tables 4.2.6.8 and 6.1.1.4'

loop_
_geom_angle_atom_site_label_1
_geom_angle_atom_site_label_2
_geom_angle_atom_site_label_3
_geom_angle
_geom_angle_site_symmetry_1
_geom_angle_site_symmetry_3
_geom_angle_publ_flag
O3 Co1 N2 112.32(8) 1_465 . ?
O3 Co1 O1W 89.91(8) 1_465 . ?
N2 Co1 O1W 92.63(9) . . ?
O3 Co1 N1 96.55(9) 1_465 . ?
N2 Co1 N1 78.93(9) . . ?
O1W Co1 N1 170.84(8) . . ?
O3 Co1 O2 155.08(8) 1_465 . ?
N2 Co1 O2 92.54(8) . . ?
O1W Co1 O2 87.11(9) . . ?
N1 Co1 O2 89.69(9) . . ?
O3 Co1 O1 95.88(8) 1_465 . ?
N2 Co1 O1 151.50(8) . . ?
O1W Co1 O1 91.41(8) . . ?
N1 Co1 O1 94.36(9) . . ?
O2 Co1 O1 59.50(8) . . ?
C4 O1 Co1 89.98(17) . . ?
C4 O2 Co1 90.42(17) . . ?
C1 O3 Co1 122.23(18) . 1_645 ?
C11 N1 C7 117.9(3) . . ?
C11 N1 Co1 129.2(2) . . ?
C7 N1 Co1 112.83(19) . . ?
C14 N2 C6 118.5(2) . . ?
C14 N2 Co1 127.56(19) . . ?
C6 N2 Co1 113.84(18) . . ?
O4 C1 O3 124.3(3) . . ?
O4 C1 C5 120.0(2) . . ?
O3 C1 C5 115.7(2) . . ?
C12 C2 C3 120.1(2) . . ?
C12 C2 C4 120.2(2) . . ?
C3 C2 C4 119.6(2) . . ?
C2 C3 C5 120.7(3) . . ?
O2 C4 O1 119.7(3) . . ?
O2 C4 C2 120.0(2) . . ?
O1 C4 C2 120.3(2) . . ?
C8 C5 C3 118.7(3) . . ?
C8 C5 C1 122.0(2) . . ?
C3 C5 C1 119.3(2) . . ?
N2 C6 C9 123.2(3) . . ?
N2 C6 C7 117.5(2) . . ?
C9 C6 C7 119.2(3) . . ?
N1 C7 C15 123.1(3) . . ?
N1 C7 C6 116.8(2) . . ?
C15 C7 C6 120.0(3) . . ?
C10 C8 C5 120.7(3) . . ?
C6 C9 C16 116.8(3) . . ?
C6 C9 C17 119.6(3) . . ?
C16 C9 C17 123.6(3) . . ?
C8 C10 C12 120.3(3) . . ?
N1 C11 C19 122.6(3) . . ?
C2 C12 C10 119.5(3) . . ?
C17 C13 C15 121.7(3) . . ?
N2 C14 C18 122.6(3) . . ?
C7 C15 C20 117.2(3) . . ?
C7 C15 C13 119.0(3) . . ?
C20 C15 C13 123.9(3) . . ?
C18 C16 C9 119.3(3) . . ?
C13 C17 C9 120.5(3) . . ?
C16 C18 C14 119.6(3) . . ?
C20 C19 C11 119.7(3) . . ?
C19 C20 C15 119.5(3) . . ?

loop_
_geom_bond_atom_site_label_1
_geom_bond_atom_site_label_2
_geom_bond_distance
_geom_bond_site_symmetry_2
_geom_bond_publ_flag
Co1 O3 2.0300(19) 1_465 ?
Co1 N2 2.095(2) . ?
Co1 O1W 2.110(2) . ?
Co1 N1 2.121(2) . ?
Co1 O2 2.192(2) . ?
Co1 O1 2.195(2) . ?
O1 C4 1.265(3) . ?
O2 C4 1.253(4) . ?
O3 C1 1.290(3) . ?
O3 Co1 2.0300(19) 1_645 ?
O4 C1 1.218(4) . ?
N1 C11 1.331(4) . ?
N1 C7 1.362(4) . ?
N2 C14 1.320(4) . ?
N2 C6 1.348(3) . ?
C1 C5 1.513(4) . ?
C2 C12 1.385(4) . ?
C2 C3 1.389(4) . ?
C2 C4 1.494(4) . ?
C3 C5 1.390(4) . ?
C5 C8 1.389(4) . ?
C6 C9 1.402(4) . ?
C6 C7 1.442(4) . ?
C7 C15 1.397(4) . ?
C8 C10 1.386(4) . ?
C9 C16 1.412(5) . ?
C9 C17 1.433(4) . ?
C10 C12 1.387(4) . ?
C11 C19 1.391(5) . ?
C13 C17 1.349(5) . ?
C13 C15 1.427(5) . ?
C14 C18 1.392(4) . ?
C15 C20 1.408(5) . ?
C16 C18 1.369(5) . ?
C19 C20 1.365(5) . ?
